data_7236767
loop_
_publ_author_name
'Liu, Lin'
'Li, Hongyan'
'Su, Peiyang'
'Zhang, Zhao'
'Fu, Guorui'
'Li, Baoning'
'L\"u, Xingqiang'

_publ_section_title
;
 Red to white polymer light-emitting diode (PLED) based on
 Eu3+--Zn2+--Gd3+-containing metallopolymer
;
_journal_issue 19
_journal_name_full 'Journal of Materials Chemistry C'
_journal_page_first 4780
_journal_paper_doi 10.1039/C7TC01054K
_journal_volume 5
_journal_year 2017
_chemical_formula_sum 'C29 H25 Eu N6 O13 Zn'
_chemical_formula_weight 882.88
_space_group_IT_number 14
_space_group_name_Hall '-P 2ybc'
_space_group_name_H-M_alt 'P 1 21/c 1'
_symmetry_cell_setting monoclinic
_symmetry_space_group_name_H-M 'P 1 21/c 1'
_atom_sites_solution_hydrogens geom
_atom_sites_solution_primary direct
_atom_sites_solution_secondary difmap
_audit_creation_method SHELXL-97
_audit_update_record
;
2017-02-28 deposited with the CCDC.
2017-04-24 downloaded from the CCDC.
;
_cell_angle_alpha 90.00
_cell_angle_beta 102.20
_cell_angle_gamma 90.00
_cell_formula_units_Z 4
_cell_length_a 9.421(8)
_cell_length_b 15.789(12)
_cell_length_c 22.299(18)
_cell_measurement_reflns_used 14468
_cell_measurement_temperature 296(2)
_cell_measurement_theta_max 26.29
_cell_measurement_theta_min 1.59
_cell_volume 3242(5)
_computing_structure_refinement 'SHELXL-97 (Sheldrick, 1997)'
_computing_structure_solution 'SHELXS-97 (Sheldrick, 1990)'
_diffrn_ambient_temperature 296(2)
_diffrn_measured_fraction_theta_full 0.881
_diffrn_measured_fraction_theta_max 0.881
_diffrn_measurement_device_type 'CCD area detector'
_diffrn_radiation_monochromator graphite
_diffrn_radiation_source 'fine-focus sealed tube'
_diffrn_radiation_type MoK\a
_diffrn_radiation_wavelength 0.71073
_diffrn_reflns_av_R_equivalents 0.0836
_diffrn_reflns_av_sigmaI/netI 0.1865
_diffrn_reflns_limit_h_max 11
_diffrn_reflns_limit_h_min -11
_diffrn_reflns_limit_k_max 19
_diffrn_reflns_limit_k_min -15
_diffrn_reflns_limit_l_max 27
_diffrn_reflns_limit_l_min -27
_diffrn_reflns_number 14468
_diffrn_reflns_theta_full 26.29
_diffrn_reflns_theta_max 26.29
_diffrn_reflns_theta_min 1.59
_exptl_absorpt_coefficient_mu 2.733
_exptl_crystal_colour yellow
_exptl_crystal_density_diffrn 1.809
_exptl_crystal_density_method 'not measured'
_exptl_crystal_description block
_exptl_crystal_F_000 1752
_refine_diff_density_max 1.187
_refine_diff_density_min -0.654
_refine_diff_density_rms 0.143
_refine_ls_extinction_method none
_refine_ls_goodness_of_fit_ref 0.797
_refine_ls_hydrogen_treatment mixed
_refine_ls_matrix_type full
_refine_ls_number_parameters 451
_refine_ls_number_reflns 5775
_refine_ls_number_restraints 99
_refine_ls_restrained_S_all 0.807
_refine_ls_R_factor_all 0.1512
_refine_ls_R_factor_gt 0.0647
_refine_ls_shift/su_max 0.000
_refine_ls_shift/su_mean 0.000
_refine_ls_structure_factor_coef Fsqd
_refine_ls_weighting_details 'calc w=1/[\s^2^(Fo^2^)+(0.0771P)^2^+0.0000P] where P=(Fo^2^+2Fc^2^)/3'
_refine_ls_weighting_scheme calc
_refine_ls_wR_factor_gt 0.1472
_refine_ls_wR_factor_ref 0.1856
_reflns_number_gt 2228
_reflns_number_total 5775
_reflns_threshold_expression >2sigma(I)
_cod_data_source_file c7tc01054k2.cif
_cod_data_source_block ll
_cod_depositor_comments
;
The following automatic conversions were performed:

data item '_symmetry_cell_setting' value 'Monoclinic' was changed to
'monoclinic' in accordance with the
/home/saulius/struct/COD-crude-data/automatic-downloads/DataCite-retrospective/RSC/depositions/lib/dictionaries/cif_core.dic
dictionary named 'cif_core.dic' version 2.4.2 last updated on
2011-04-26.

Automatic conversion script
Id: cif_fix_values 6909 2019-04-08 15:41:33Z antanas 
;
_cod_original_cell_volume 3242(4)
_cod_original_sg_symbol_H-M P2(1)/c
_cod_database_code 7236767

loop_
_symmetry_equiv_pos_as_xyz
'x, y, z'
'-x, y+1/2, -z+1/2'
'-x, -y, -z'
'x, -y-1/2, z-1/2'

loop_
_atom_site_label
_atom_site_type_symbol
_atom_site_fract_x
_atom_site_fract_y
_atom_site_fract_z
_atom_site_U_iso_or_equiv
_atom_site_adp_type
_atom_site_occupancy
_atom_site_symmetry_multiplicity
_atom_site_calc_flag
_atom_site_refinement_flags
Eu1 Eu 0.24006(7) 0.25704(4) 0.11370(3) 0.0714(3) Uani 1 1 d .
Zn1 Zn 0.23633(13) 0.47058(8) 0.15241(6) 0.0576(4) Uani 1 1 d .
O1 O -0.0492(9) 0.2526(5) 0.0572(4) 0.077(2) Uani 1 1 d .
O2 O 0.1015(8) 0.3837(5) 0.1022(3) 0.065(2) Uani 1 1 d .
O3 O 0.3818(8) 0.3788(5) 0.1476(4) 0.073(2) Uani 1 1 d .
O4 O 0.5236(11) 0.2377(6) 0.1654(5) 0.086(3) Uani 1 1 d .
O5 O 0.325(3) 0.1185(16) 0.0679(10) 0.280(7) Uani 1 1 d DU
O6 O 0.174(3) 0.1085(16) 0.1190(10) 0.270(7) Uani 1 1 d DU
O7 O 0.233(3) -0.0022(16) 0.1002(11) 0.294(8) Uani 1 1 d DU
O10 O 0.1288(16) 0.1927(9) 0.2761(6) 0.148(5) Uani 1 1 d U
O9 O 0.0687(16) 0.2225(13) 0.1814(7) 0.193(9) Uani 1 1 d .
O8 O 0.283(2) 0.2253(15) 0.2238(7) 0.242(11) Uani 1 1 d .
O13 O 0.3588(16) 0.2748(8) -0.0534(6) 0.134(5) Uani 1 1 d .
O12 O 0.4111(16) 0.2530(13) 0.0415(6) 0.186(8) Uani 1 1 d .
O11 O 0.2082(16) 0.2819(10) 0.0042(5) 0.138(5) Uani 1 1 d .
C1 C -0.1244(19) 0.1790(9) 0.0351(7) 0.107(5) Uani 1 1 d .
H1A H -0.2236 0.1928 0.0174 0.161 Uiso 1 1 calc R
H1B H -0.1212 0.1398 0.0683 0.161 Uiso 1 1 calc R
H1C H -0.0801 0.1537 0.0044 0.161 Uiso 1 1 calc R
C2 C -0.1207(13) 0.3308(8) 0.0455(5) 0.061(3) Uani 1 1 d .
C3 C -0.2619(14) 0.3375(8) 0.0148(6) 0.075(3) Uani 1 1 d .
H3A H -0.3164 0.2899 0.0003 0.090 Uiso 1 1 calc R
C4 C -0.3223(13) 0.4200(8) 0.0059(5) 0.073(3) Uani 1 1 d .
H4A H -0.4185 0.4274 -0.0142 0.088 Uiso 1 1 calc R
C5 C -0.2388(12) 0.4881(8) 0.0270(5) 0.065(3) Uani 1 1 d .
H5A H -0.2782 0.5419 0.0188 0.078 Uiso 1 1 calc R
C6 C -0.0971(11) 0.4811(7) 0.0603(5) 0.054(3) Uani 1 1 d .
C7 C -0.0347(12) 0.4004(6) 0.0709(5) 0.055(3) Uani 1 1 d .
C8 C -0.0191(12) 0.5620(7) 0.0784(5) 0.062(3) Uani 1 1 d .
H8A H -0.0649 0.6116 0.0623 0.075 Uiso 1 1 calc R
C9 C 0.1716(13) 0.6492(7) 0.1290(5) 0.062(3) Uani 1 1 d .
C10 C 0.1018(16) 0.7260(8) 0.1236(5) 0.077(4) Uani 1 1 d .
H10A H 0.0013 0.7271 0.1106 0.092 Uiso 1 1 calc R
C11 C 0.174(2) 0.8006(8) 0.1366(6) 0.092(4) Uani 1 1 d .
H11A H 0.1232 0.8516 0.1325 0.110 Uiso 1 1 calc R
C12 C 0.3197(19) 0.7995(9) 0.1557(6) 0.085(4) Uani 1 1 d .
H12A H 0.3687 0.8505 0.1651 0.102 Uiso 1 1 calc R
C13 C 0.4019(18) 0.7220(9) 0.1620(6) 0.090(5) Uani 1 1 d .
H13A H 0.5026 0.7228 0.1740 0.108 Uiso 1 1 calc R
C14 C 0.3262(13) 0.6450(8) 0.1494(5) 0.066(3) Uani 1 1 d .
C15 C 0.5284(14) 0.5494(9) 0.1645(6) 0.079(4) Uani 1 1 d .
H15A H 0.5891 0.5962 0.1667 0.095 Uiso 1 1 calc R
C16 C 0.5977(15) 0.4657(10) 0.1732(6) 0.083(4) Uani 1 1 d .
C17 C 0.7518(16) 0.4631(13) 0.1908(7) 0.111(6) Uani 1 1 d .
H17A H 0.8041 0.5134 0.1933 0.133 Uiso 1 1 calc R
C18 C 0.8253(18) 0.3877(16) 0.2040(8) 0.127(8) Uani 1 1 d .
H18A H 0.9237 0.3886 0.2221 0.152 Uiso 1 1 calc R
C19 C 0.7566(18) 0.3114(14) 0.1911(7) 0.109(6) Uani 1 1 d .
H19A H 0.8120 0.2622 0.1941 0.130 Uiso 1 1 calc R
C20 C 0.6024(16) 0.3054(13) 0.1733(6) 0.092(5) Uani 1 1 d .
C21 C 0.5243(13) 0.3849(9) 0.1640(5) 0.065(3) Uani 1 1 d .
C22 C 0.598(2) 0.1534(11) 0.1735(8) 0.132(7) Uani 1 1 d .
H22A H 0.6987 0.1612 0.1927 0.198 Uiso 1 1 calc R
H22B H 0.5913 0.1272 0.1341 0.198 Uiso 1 1 calc R
H22C H 0.5527 0.1178 0.1988 0.198 Uiso 1 1 calc R
C23 C 0.312(2) 0.4266(14) 0.2871(8) 0.151(9) Uani 1 1 d .
H23A H 0.3945 0.4024 0.2773 0.182 Uiso 1 1 calc R
C24 C 0.297(2) 0.4206(14) 0.3446(7) 0.134(7) Uani 1 1 d .
H24A H 0.3598 0.3839 0.3700 0.161 Uiso 1 1 calc R
C25 C 0.206(3) 0.4596(12) 0.3684(7) 0.159(11) Uani 1 1 d D
C26 C 0.1226(18) 0.5098(10) 0.3292(7) 0.096(4) Uani 1 1 d U
H26A H 0.0592 0.5468 0.3428 0.115 Uiso 1 1 calc R
C27 C 0.1292(18) 0.5079(9) 0.2654(7) 0.093(4) Uani 1 1 d U
H27A H 0.0622 0.5411 0.2389 0.111 Uiso 1 1 calc R
C28 C 0.214(3) 0.4543(19) 0.4316(10) 0.237(11) Uani 1 1 d DU
H28A H 0.1321 0.4399 0.4464 0.284 Uiso 1 1 calc R
C29 C 0.335(3) 0.469(2) 0.4691(12) 0.259(12) Uani 1 1 d DU
H29A H 0.4166 0.4838 0.4542 0.388 Uiso 1 1 calc R
H29B H 0.3402 0.4659 0.5112 0.388 Uiso 1 1 calc R
N1 N 0.1055(10) 0.5691(6) 0.1143(4) 0.058(2) Uani 1 1 d .
N2 N 0.3926(10) 0.5633(6) 0.1543(4) 0.064(2) Uani 1 1 d .
N3 N 0.253(3) 0.0757(17) 0.0979(10) 0.274(7) Uani 1 1 d DU
N4 N 0.159(2) 0.2148(11) 0.2276(8) 0.123(6) Uani 1 1 d .
N5 N 0.3264(17) 0.2675(8) -0.0052(7) 0.089(4) Uani 1 1 d .
N6 N 0.2170(11) 0.4655(6) 0.2419(5) 0.062(2) Uani 1 1 d .

loop_
_atom_site_aniso_label
_atom_site_aniso_U_11
_atom_site_aniso_U_22
_atom_site_aniso_U_33
_atom_site_aniso_U_23
_atom_site_aniso_U_13
_atom_site_aniso_U_12
Eu1 0.0509(4) 0.0583(4) 0.1054(5) 0.0203(4) 0.0174(3) 0.0112(3)
Zn1 0.0318(7) 0.0651(9) 0.0709(8) 0.0088(6) -0.0003(6) 0.0012(5)
O1 0.056(5) 0.057(5) 0.114(6) 0.016(5) 0.005(5) -0.003(4)
O2 0.038(5) 0.063(5) 0.087(5) -0.003(4) -0.005(4) -0.002(3)
O3 0.027(4) 0.097(6) 0.091(6) 0.002(5) 0.001(4) 0.015(4)
O4 0.050(6) 0.084(7) 0.122(8) 0.010(6) 0.014(6) 0.016(5)
O5 0.283(10) 0.267(10) 0.293(10) -0.001(7) 0.064(7) -0.006(7)
O6 0.272(10) 0.256(9) 0.283(10) -0.011(7) 0.062(7) -0.031(7)
O7 0.293(12) 0.269(9) 0.321(11) 0.023(8) 0.067(9) -0.002(8)
O10 0.138(9) 0.167(9) 0.147(8) 0.040(7) 0.049(7) 0.015(7)
O9 0.076(10) 0.36(2) 0.156(12) 0.131(14) 0.053(10) 0.082(12)
O8 0.109(14) 0.47(3) 0.139(12) 0.161(15) 0.000(11) -0.035(17)
O13 0.144(12) 0.166(12) 0.103(8) -0.002(8) 0.053(9) -0.004(9)
O12 0.071(9) 0.38(3) 0.105(10) 0.014(12) 0.025(9) -0.033(12)
O11 0.099(10) 0.220(15) 0.104(8) 0.052(8) 0.040(8) 0.054(9)
C1 0.109(14) 0.068(10) 0.133(13) 0.019(9) -0.001(11) -0.031(9)
C2 0.054(8) 0.072(8) 0.055(7) 0.018(6) 0.008(6) -0.006(6)
C3 0.046(8) 0.081(9) 0.095(9) 0.009(7) 0.009(7) -0.017(6)
C4 0.035(7) 0.093(10) 0.085(9) 0.006(7) -0.001(6) 0.000(6)
C5 0.037(6) 0.074(8) 0.076(8) 0.004(7) -0.007(6) 0.001(6)
C6 0.030(6) 0.060(7) 0.065(7) -0.004(5) -0.003(5) 0.004(5)
C7 0.042(7) 0.050(7) 0.069(7) 0.008(5) 0.007(6) -0.008(5)
C8 0.040(7) 0.065(7) 0.076(8) 0.005(6) 0.001(6) 0.014(5)
C9 0.047(7) 0.064(8) 0.067(7) 0.012(6) -0.003(6) -0.009(6)
C10 0.083(10) 0.059(8) 0.078(8) 0.005(6) -0.006(7) -0.001(7)
C11 0.105(13) 0.044(8) 0.115(11) -0.002(7) -0.005(10) -0.004(7)
C12 0.098(12) 0.053(8) 0.103(11) -0.006(7) 0.018(9) -0.025(8)
C13 0.090(12) 0.090(11) 0.085(9) 0.004(8) 0.008(8) -0.042(9)
C14 0.049(7) 0.079(9) 0.060(7) -0.001(6) -0.013(6) -0.014(6)
C15 0.046(8) 0.104(11) 0.081(9) -0.001(7) 0.001(7) -0.014(7)
C16 0.053(8) 0.111(12) 0.080(9) 0.017(8) 0.004(7) 0.001(8)
C17 0.036(8) 0.176(18) 0.122(13) 0.039(12) 0.020(9) 0.000(9)
C18 0.035(9) 0.24(3) 0.093(12) -0.006(14) -0.004(9) 0.026(12)
C19 0.052(11) 0.175(19) 0.090(11) -0.013(11) -0.004(9) 0.048(11)
C20 0.051(9) 0.167(17) 0.057(8) 0.020(9) 0.006(7) 0.055(10)
C21 0.035(7) 0.102(10) 0.054(7) 0.006(6) 0.000(6) 0.013(6)
C22 0.098(14) 0.148(16) 0.140(14) 0.018(12) 0.000(11) 0.078(12)
C23 0.14(2) 0.21(2) 0.117(15) 0.079(15) 0.041(15) 0.027(17)
C24 0.15(2) 0.18(2) 0.063(10) 0.032(12) 0.007(12) 0.012(16)
C25 0.30(3) 0.106(14) 0.081(12) 0.017(10) 0.068(17) 0.096(17)
C26 0.091(7) 0.095(7) 0.105(6) -0.015(6) 0.027(6) -0.006(6)
C27 0.083(7) 0.089(7) 0.105(6) -0.002(6) 0.018(6) -0.017(6)
C28 0.252(14) 0.236(14) 0.224(13) 0.003(9) 0.052(9) 0.009(9)
C29 0.263(14) 0.262(14) 0.251(14) 0.011(9) 0.052(9) -0.005(9)
N1 0.049(6) 0.065(6) 0.055(5) 0.001(4) -0.004(5) -0.003(4)
N2 0.043(6) 0.074(7) 0.073(6) 0.011(5) 0.009(5) -0.007(5)
N3 0.273(9) 0.261(9) 0.292(9) -0.003(7) 0.065(6) -0.013(6)
N4 0.088(12) 0.156(13) 0.139(14) 0.081(11) 0.056(12) 0.044(10)
N5 0.090(11) 0.090(9) 0.088(10) 0.008(7) 0.023(9) -0.020(7)
N6 0.048(6) 0.055(6) 0.083(7) -0.001(5) 0.014(6) 0.004(4)

loop_
_atom_type_symbol
_atom_type_description
_atom_type_scat_dispersion_real
_atom_type_scat_dispersion_imag
_atom_type_scat_source
C C 0.0033 0.0016 'International Tables Vol C Tables 4.2.6.8 and 6.1.1.4'
H H 0.0000 0.0000 'International Tables Vol C Tables 4.2.6.8 and 6.1.1.4'
N N 0.0061 0.0033 'International Tables Vol C Tables 4.2.6.8 and 6.1.1.4'
O O 0.0106 0.0060 'International Tables Vol C Tables 4.2.6.8 and 6.1.1.4'
Eu Eu -0.1578 3.6682 'International Tables Vol C Tables 4.2.6.8 and 6.1.1.4'
Zn Zn 0.2839 1.4301 'International Tables Vol C Tables 4.2.6.8 and 6.1.1.4'

loop_
_geom_angle_atom_site_label_1
_geom_angle_atom_site_label_2
_geom_angle_atom_site_label_3
_geom_angle
O3 Eu1 O2 67.1(3)
O3 Eu1 O11 97.5(5)
O2 Eu1 O11 78.9(4)
O3 Eu1 O6 153.9(6)
O2 Eu1 O6 132.6(7)
O11 Eu1 O6 103.0(6)
O3 Eu1 O8 83.4(6)
O2 Eu1 O8 104.5(6)
O11 Eu1 O8 176.6(6)
O6 Eu1 O8 75.2(7)
O3 Eu1 O9 112.2(5)
O2 Eu1 O9 80.7(4)
O11 Eu1 O9 133.3(5)
O6 Eu1 O9 63.6(7)
O8 Eu1 O9 48.7(5)
O3 Eu1 O12 80.2(5)
O2 Eu1 O12 111.4(5)
O11 Eu1 O12 47.0(5)
O6 Eu1 O12 102.2(7)
O8 Eu1 O12 130.2(6)
O9 Eu1 O12 165.8(6)
O3 Eu1 O5 127.3(7)
O2 Eu1 O5 150.6(6)
O11 Eu1 O5 74.0(6)
O6 Eu1 O5 46.7(7)
O8 Eu1 O5 102.8(8)
O9 Eu1 O5 110.2(8)
O12 Eu1 O5 55.7(7)
O3 Eu1 O4 61.0(3)
O2 Eu1 O4 128.0(3)
O11 Eu1 O4 110.4(4)
O6 Eu1 O4 96.3(7)
O8 Eu1 O4 67.1(5)
O9 Eu1 O4 115.3(4)
O12 Eu1 O4 63.8(4)
O5 Eu1 O4 73.4(6)
O3 Eu1 O1 127.1(2)
O2 Eu1 O1 60.2(2)
O11 Eu1 O1 69.1(4)
O6 Eu1 O1 76.1(7)
O8 Eu1 O1 112.9(5)
O9 Eu1 O1 64.3(4)
O12 Eu1 O1 114.5(4)
O5 Eu1 O1 98.9(6)
O4 Eu1 O1 171.8(3)
O3 Eu1 N4 98.2(5)
O2 Eu1 N4 92.7(3)
O11 Eu1 N4 157.6(6)
O6 Eu1 N4 67.5(7)
O8 Eu1 N4 24.3(5)
O9 Eu1 N4 24.3(5)
O12 Eu1 N4 152.4(5)
O5 Eu1 N4 108.1(6)
O4 Eu1 N4 91.2(4)
O1 Eu1 N4 88.6(4)
O3 Eu1 N3 143.8(5)
O2 Eu1 N3 149.1(5)
O11 Eu1 N3 92.1(6)
O6 Eu1 N3 21.5(5)
O8 Eu1 N3 85.2(7)
O9 Eu1 N3 84.6(7)
O12 Eu1 N3 81.2(7)
O5 Eu1 N3 25.6(4)
O4 Eu1 N3 82.9(5)
O1 Eu1 N3 89.0(5)
N4 Eu1 N3 84.5(6)
O3 Zn1 O2 80.7(3)
O3 Zn1 N6 103.1(3)
O2 Zn1 N6 109.6(3)
O3 Zn1 N1 151.5(3)
O2 Zn1 N1 91.9(3)
N6 Zn1 N1 105.4(3)
O3 Zn1 N2 91.2(4)
O2 Zn1 N2 147.8(3)
N6 Zn1 N2 102.6(4)
N1 Zn1 N2 80.5(4)
O3 Zn1 Eu1 41.2(2)
O2 Zn1 Eu1 41.4(2)
N6 Zn1 Eu1 102.2(3)
N1 Zn1 Eu1 131.9(3)
N2 Zn1 Eu1 130.2(3)
C1 O1 C2 118.6(11)
C1 O1 Eu1 124.2(9)
C2 O1 Eu1 117.0(7)
C7 O2 Zn1 124.5(7)
C7 O2 Eu1 131.4(6)
Zn1 O2 Eu1 104.1(3)
C21 O3 Zn1 126.7(8)
C21 O3 Eu1 128.3(8)
Zn1 O3 Eu1 104.9(3)
C20 O4 C22 118.5(13)
C20 O4 Eu1 116.9(8)
C22 O4 Eu1 123.4(10)
N3 O5 Eu1 89.9(19)
N3 O6 Eu1 103(2)
N4 O9 Eu1 96.3(11)
N4 O8 Eu1 98.2(13)
N5 O12 Eu1 98.8(12)
N5 O11 Eu1 102.9(11)
C3 C2 O1 122.7(11)
C3 C2 C7 123.8(12)
O1 C2 C7 113.4(11)
C2 C3 C4 117.5(11)
C5 C4 C3 119.5(12)
C4 C5 C6 123.0(12)
C5 C6 C7 118.9(10)
C5 C6 C8 116.2(10)
C7 C6 C8 124.7(10)
O2 C7 C6 125.7(9)
O2 C7 C2 117.2(10)
C6 C7 C2 117.1(11)
N1 C8 C6 125.6(10)
C10 C9 N1 126.1(12)
C10 C9 C14 120.3(12)
N1 C9 C14 113.6(10)
C11 C10 C9 122.6(15)
C12 C11 C10 118.9(14)
C11 C12 C13 122.2(12)
C14 C13 C12 118.3(15)
C13 C14 N2 124.7(13)
C13 C14 C9 117.5(13)
N2 C14 C9 117.7(10)
N2 C15 C16 125.6(13)
C17 C16 C21 116.3(14)
C17 C16 C15 117.5(14)
C21 C16 C15 126.1(12)
C18 C17 C16 121.4(17)
C19 C18 C17 121.5(17)
C18 C19 C20 121.6(17)
O4 C20 C19 127.9(16)
O4 C20 C21 116.0(13)
C19 C20 C21 116.1(18)
O3 C21 C16 122.2(11)
O3 C21 C20 115.7(13)
C16 C21 C20 122.1(13)
C24 C23 N6 124.4(19)
C25 C24 C23 127(2)
C24 C25 C26 112.3(16)
C24 C25 C28 120(2)
C26 C25 C28 127(2)
C25 C26 C27 120.1(16)
N6 C27 C26 126.2(15)
C29 C28 C25 120(3)
C8 N1 C9 121.7(10)
C8 N1 Zn1 125.7(8)
C9 N1 Zn1 112.6(7)
C15 N2 C14 125.3(11)
C15 N2 Zn1 124.5(9)
C14 N2 Zn1 109.8(7)
O6 N3 O7 109(3)
O6 N3 O5 118(3)
O7 N3 O5 131(3)
O6 N3 Eu1 55(2)
O7 N3 Eu1 164(2)
O5 N3 Eu1 64.5(17)
O9 N4 O8 116.8(16)
O9 N4 O10 122.3(18)
O8 N4 O10 121(2)
O9 N4 Eu1 59.3(9)
O8 N4 Eu1 57.5(10)
O10 N4 Eu1 176.4(11)
O13 N5 O12 123.9(17)
O13 N5 O11 124.6(16)
O12 N5 O11 111.1(15)
O13 N5 Eu1 177.4(12)
O12 N5 Eu1 57.6(9)
O11 N5 Eu1 53.7(8)
C27 N6 C23 108.9(13)
C27 N6 Zn1 125.9(10)
C23 N6 Zn1 124.4(11)

loop_
_geom_bond_atom_site_label_1
_geom_bond_atom_site_label_2
_geom_bond_distance
Eu1 O3 2.372(9)
Eu1 O2 2.373(8)
Eu1 O11 2.428(11)
Eu1 O6 2.44(2)
Eu1 O8 2.454(13)
Eu1 O9 2.492(12)
Eu1 O12 2.508(12)
Eu1 O5 2.61(2)
Eu1 O4 2.694(10)
Eu1 O1 2.750(9)
Eu1 N4 2.880(15)
Eu1 N3 2.89(3)
Zn1 O3 2.013(8)
Zn1 O2 2.036(7)
Zn1 N6 2.044(10)
Zn1 N1 2.055(9)
Zn1 N2 2.070(9)
O1 C1 1.397(15)
O1 C2 1.404(14)
O2 C7 1.351(13)
O3 C21 1.318(14)
O4 C20 1.29(2)
O4 C22 1.498(16)
O5 N3 1.248(17)
O6 N3 1.090(18)
O7 N3 1.247(18)
O10 N4 1.227(16)
O9 N4 1.19(2)
O8 N4 1.20(2)
O13 N5 1.183(14)
O12 N5 1.191(18)
O11 N5 1.198(17)
C2 C3 1.365(16)
C2 C7 1.411(16)
C3 C4 1.419(17)
C4 C5 1.356(16)
C5 C6 1.388(15)
C6 C7 1.402(14)
C6 C8 1.486(15)
C8 N1 1.277(13)
C9 C10 1.373(17)
C9 N1 1.417(15)
C9 C14 1.432(17)
C10 C11 1.359(18)
C11 C12 1.35(2)
C12 C13 1.44(2)
C13 C14 1.407(16)
C14 N2 1.429(15)
C15 N2 1.270(15)
C15 C16 1.469(18)
C16 C17 1.422(19)
C16 C21 1.444(18)
C17 C18 1.38(2)
C18 C19 1.37(2)
C19 C20 1.43(2)
C20 C21 1.448(19)
C23 C24 1.32(2)
C23 N6 1.348(19)
C24 C25 1.26(2)
C25 C26 1.31(2)
C25 C28 1.396(17)
C26 C27 1.438(18)
C27 N6 1.261(16)
C28 C29 1.284(19)
